data_7715647
loop_
_publ_author_name
'Borys, Andryj M.'
'Vedani, Luca'
'Hevia, Eva'

_publ_section_title
;
 The coordination of alkali-metal nickelates to organic &#x3c0;-systems:
 synthetic, structural and spectroscopic insights.
;
_journal_issue 19
_journal_name_full 'Dalton transactions (Cambridge, England : 2003)'
_journal_page_first 8382
_journal_page_last 8390
_journal_paper_doi 10.1039/d4dt00889h
_journal_volume 53
_journal_year 2024
_chemical_formula_moiety 'C40 H38 Li Ni O2, C16 H31 Li O4'
_chemical_formula_sum 'C56 H69 Li2 Ni O6'
_chemical_formula_weight 910.70
_space_group_crystal_system monoclinic
_space_group_IT_number 14
_space_group_name_Hall '-P 2ybc'
_space_group_name_H-M_alt 'P 1 21/c 1'
_atom_sites_solution_hydrogens geom
_atom_sites_solution_primary dual
_audit_creation_date 2023-10-17
_audit_creation_method
;
Olex2 1.5
(compiled 2023.03.06 svn.rbb2c1857 for OlexSys, GUI svn.r6748)
;
_audit_update_record
;
2024-01-17 deposited with the CCDC.	2024-04-03 downloaded from the CCDC.
;
_cell_angle_alpha 90
_cell_angle_beta 111.093(2)
_cell_angle_gamma 90
_cell_formula_units_Z 4
_cell_length_a 17.8080(4)
_cell_length_b 13.0662(2)
_cell_length_c 22.5123(4)
_cell_measurement_reflns_used 46578
_cell_measurement_temperature 173.00(10)
_cell_measurement_theta_max 33.5160
_cell_measurement_theta_min 2.3800
_cell_volume 4887.25(17)
_computing_cell_refinement 'CrysAlisPro 1.171.42.89a (Rigaku OD, 2023)'
_computing_data_collection 'CrysAlisPro 1.171.42.89a (Rigaku OD, 2023)'
_computing_data_reduction 'CrysAlisPro 1.171.42.89a (Rigaku OD, 2023)'
_computing_molecular_graphics 'Olex2 1.5 (Dolomanov et al., 2009)'
_computing_publication_material 'Olex2 1.5 (Dolomanov et al., 2009)'
_computing_structure_refinement 'SHELXL 2018/3 (Sheldrick, 2015)'
_computing_structure_solution 'SHELXT 2018/2 (Sheldrick, 2018)'
_diffrn_ambient_environment N~2~
_diffrn_ambient_temperature 173.00(10)
_diffrn_detector 'Hybrid Pixel Array Detector'
_diffrn_detector_area_resol_mean 10.0000
_diffrn_detector_type 'HyPix-Arc 100'
_diffrn_measured_fraction_theta_full 0.999
_diffrn_measured_fraction_theta_max 1.000
_diffrn_measurement_details
;
List of Runs (angles in degrees, time in seconds):

  # Type    Start    End  Width  t~exp~   \w     \q     \k     \f   Frames
#--------------------------------------------------------------------------
  1  \w    -72.00 -15.00   0.50    0.80    --  -13.54 127.00  36.00  114
  2  \w    -83.00 -24.00   0.50    0.80    --  -13.54 144.00-154.00  118
  3  \w     -8.00  90.00   0.50    0.80    --   13.07  57.00 -90.00  196
  4  \w    -16.00  83.00   0.50    0.80    --   13.07  77.00  30.00  198
  5  \w    -19.00  29.00   0.50    0.80    --  -13.54 -99.00-150.00   96
  6  \w    -87.00 -42.00   0.50    0.80    --  -13.54-178.00 120.00   90
  7  \w    -19.00  29.00   0.50    0.80    --  -13.54 -99.00-120.00   96
  8  \w    -87.00 -42.00   0.50    0.80    --  -13.54-178.00-180.00   90
  9  \w    -19.00  29.00   0.50    0.80    --  -13.54 -99.00  90.00   96
 10  \w    -94.00   7.00   0.50    0.80    --  -13.54 -38.00   0.00  202
 11  \w    -25.00  67.00   0.50    0.80    --  -13.54  19.00-180.00  184
 12  \w    -87.00 -57.00   0.50    0.80    --  -13.54-178.00 -30.00   60
 13  \w    -25.00  67.00   0.50    0.80    --  -13.54  19.00   0.00  184
;
_diffrn_measurement_device 'four-circle diffractometer'
_diffrn_measurement_device_type 'XtaLAB Synergy R, HyPix-Arc 100'
_diffrn_measurement_method '\w scans'
_diffrn_orient_matrix_type 'CrysAlisPro convention (1999,Acta A55,543-557)'
_diffrn_orient_matrix_UB_11 -0.0181228000
_diffrn_orient_matrix_UB_12 -0.0005783000
_diffrn_orient_matrix_UB_13 -0.0336880000
_diffrn_orient_matrix_UB_21 -0.0079714000
_diffrn_orient_matrix_UB_22 -0.0530623000
_diffrn_orient_matrix_UB_23 0.0008609000
_diffrn_orient_matrix_UB_31 -0.0378222000
_diffrn_orient_matrix_UB_32 0.0114910000
_diffrn_orient_matrix_UB_33 0.0022171000
_diffrn_radiation_monochromator mirror
_diffrn_radiation_probe x-ray
_diffrn_radiation_type 'Mo K\a'
_diffrn_radiation_wavelength 0.71073
_diffrn_reflns_av_R_equivalents 0.0386
_diffrn_reflns_av_unetI/netI 0.0226
_diffrn_reflns_Laue_measured_fraction_full 0.999
_diffrn_reflns_Laue_measured_fraction_max 1.000
_diffrn_reflns_limit_h_max 25
_diffrn_reflns_limit_h_min -25
_diffrn_reflns_limit_k_max 18
_diffrn_reflns_limit_k_min -18
_diffrn_reflns_limit_l_max 32
_diffrn_reflns_limit_l_min -32
_diffrn_reflns_number 145032
_diffrn_reflns_point_group_measured_fraction_full 0.999
_diffrn_reflns_point_group_measured_fraction_max 1.000
_diffrn_reflns_theta_full 25.242
_diffrn_reflns_theta_max 30.507
_diffrn_reflns_theta_min 2.393
_diffrn_source 'micro-focus sealed X-ray tube'
_diffrn_source_type 'Mova (Mo) X-ray Source'
_exptl_absorpt_coefficient_mu 0.447
_exptl_absorpt_correction_T_max 1.000
_exptl_absorpt_correction_T_min 0.459
_exptl_absorpt_correction_type gaussian
_exptl_absorpt_process_details
;
CrysAlisPro 1.171.42.89a (Rigaku Oxford Diffraction, 2023)
Numerical absorption correction based on gaussian integration over
a multifaceted crystal model
Empirical absorption correction using spherical harmonics,
implemented in SCALE3 ABSPACK scaling algorithm.
;
_exptl_crystal_colour black
_exptl_crystal_colour_primary black
_exptl_crystal_density_diffrn 1.238
_exptl_crystal_description block
_exptl_crystal_F_000 1948
_exptl_crystal_size_max 0.528
_exptl_crystal_size_mid 0.451
_exptl_crystal_size_min 0.298
_refine_diff_density_max 0.462
_refine_diff_density_min -0.239
_refine_diff_density_rms 0.048
_refine_ls_extinction_method none
_refine_ls_goodness_of_fit_ref 1.031
_refine_ls_hydrogen_treatment constr
_refine_ls_matrix_type full
_refine_ls_number_parameters 699
_refine_ls_number_reflns 14918
_refine_ls_number_restraints 198
_refine_ls_restrained_S_all 1.063
_refine_ls_R_factor_all 0.0697
_refine_ls_R_factor_gt 0.0497
_refine_ls_shift/su_max 0.004
_refine_ls_shift/su_mean 0.000
_refine_ls_structure_factor_coef Fsqd
_refine_ls_weighting_details 'w=1/[\s^2^(Fo^2^)+(0.0771P)^2^+1.1244P] where P=(Fo^2^+2Fc^2^)/3'
_refine_ls_weighting_scheme calc
_refine_ls_wR_factor_gt 0.1336
_refine_ls_wR_factor_ref 0.1447
_reflns_Friedel_coverage 0.000
_reflns_number_gt 11158
_reflns_number_total 14918
_reflns_threshold_expression 'I > 2\s(I)'
_cod_data_source_file d4dt00889h2.cif
_cod_data_source_block 23eh177_amb-1142
_cod_depositor_comments 'Adding full bibliography for 7715639--7715655.cif.'
_cod_database_code 7715647
_shelx_shelxl_version_number 2018/3
_chemical_oxdiff_formula 'C224  H280  Li8  Ni4  O24  '
_shelx_space_group_comment
;
The symmetry employed for this shelxl refinement is uniquely defined
by the following loop, which should always be used as a source of
symmetry information in preference to the above space-group names.
They are only intended as comments.
;
_shelx_estimated_absorpt_t_max 0.878
_shelx_estimated_absorpt_t_min 0.798
_reflns_odcompleteness_completeness 99.94
_reflns_odcompleteness_iscentric 1
_reflns_odcompleteness_theta 30.44
_olex2_refinement_description
;
1. Fixed Uiso
 At 1.2 times of:
  All C(H) groups, All C(H,H) groups, All C(H,H,H,H) groups
2. Restrained distances
 O4-C48 \\sim O4A-C48A
 with sigma of 0.02
 O4-C45A \\sim O4A-C45
 with sigma of 0.02
 C46A-C45A \\sim C46-C45
 with sigma of 0.02
 C34-C33 \\sim C34A-C33
 with sigma of 0.02
 C47-C46A \\sim C47A-C46
 with sigma of 0.02
 C35A-C34 \\sim C35-C34A
 with sigma of 0.02
 C48-C47 \\sim C48A-C47A
 with sigma of 0.02
 O2-C40 \\sim O2-C40A
 with sigma of 0.02
 C40-C39 \\sim C40A-C39A
 with sigma of 0.02
 C39-C38 \\sim C39A-C38A
 with sigma of 0.02
 C38-C37 \\sim C38A-C37
 with sigma of 0.02
 C36-C35A \\sim C36A-C35
 with sigma of 0.02
 O1-C36 \\sim O1-C36A
 with sigma of 0.02
3. Rigid bond restraints
 O4, C48, C47, C46A, C45A
 with sigma for 1-2 distances of 0.01 and sigma for 1-3 distances of 0.01
 O4A, C48A, C47A, C45
 with sigma for 1-2 distances of 0.01 and sigma for 1-3 distances of 0.01
 O1, C33, C34A, C34, C35A, C35, C36, C36A
 with sigma for 1-2 distances of 0.01 and sigma for 1-3 distances of 0.01
4. Uiso/Uaniso restraints and constraints
Uanis(C45) \\sim Ueq, Uanis(C48) \\sim Ueq, Uanis(C46) \\sim Ueq, Uanis(C47)
\\sim Ueq, Uanis(O4A) \\sim Ueq, Uanis(C45A) \\sim Ueq, Uanis(C46A) \\sim Ueq,
Uanis(C48A) \\sim Ueq, Uanis(C47A) \\sim Ueq: with sigma of 0.01 and sigma for
terminal atoms of 0.01
Uanis(C49A) \\sim Ueq, Uanis(C49B) \\sim Ueq: with sigma of 0.01 and sigma for
terminal atoms of 0.01
Uanis(C36) \\sim Ueq, Uanis(C36A) \\sim Ueq, Uanis(C35A) \\sim Ueq, Uanis(C34)
\\sim Ueq, Uanis(C35) \\sim Ueq, Uanis(C34A) \\sim Ueq, Uanis(C33) \\sim Ueq:
with sigma of 0.01 and sigma for terminal atoms of 0.01
Uanis(C37) \\sim Ueq, Uanis(C38) \\sim Ueq, Uanis(C38A) \\sim Ueq, Uanis(C39A)
\\sim Ueq, Uanis(C39) \\sim Ueq, Uanis(C40) \\sim Ueq, Uanis(C40A) \\sim Ueq:
with sigma of 0.01 and sigma for terminal atoms of 0.01
5. Others
 Sof(H50C)=Sof(H50D)=Sof(C49B)=Sof(H49C)=Sof(H49D)=1-FVAR(1)
 Sof(H50A)=Sof(H50B)=Sof(C49A)=Sof(H49A)=Sof(H49B)=FVAR(1)
 Sof(C45)=Sof(H45A)=Sof(H45B)=Sof(C46)=Sof(H46A)=Sof(H46B)=Sof(O4A)=Sof(C48A)=
 Sof(H48C)=Sof(H48D)=Sof(C47A)=Sof(H47C)=Sof(H47D)=1-FVAR(2)
 Sof(O4)=Sof(C48)=Sof(H48A)=Sof(H48B)=Sof(C47)=Sof(H47A)=Sof(H47B)=Sof(C45A)=
 Sof(H45D)=Sof(H45C)=Sof(C46A)=Sof(H46C)=Sof(H46D)=FVAR(2)
 Sof(H37C)=Sof(H37D)=Sof(C40A)=Sof(H40D)=Sof(H40C)=Sof(C39A)=Sof(H39C)=
 Sof(H39D)=Sof(C38A)=Sof(H38C)=Sof(H38D)=1-FVAR(3)
 Sof(H37A)=Sof(H37B)=Sof(C40)=Sof(H40A)=Sof(H40B)=Sof(C38)=Sof(H38A)=Sof(H38B)=
 Sof(C39)=Sof(H39A)=Sof(H39B)=FVAR(3)
 Sof(C36A)=Sof(H36C)=Sof(H36D)=Sof(C35A)=Sof(H35C)=Sof(H35D)=Sof(C34A)=
 Sof(H34C)=Sof(H34D)=1-FVAR(4)
 Sof(C36)=Sof(H36A)=Sof(H36B)=Sof(C35)=Sof(H35A)=Sof(H35B)=Sof(C34)=Sof(H34B)=
 Sof(H34A)=FVAR(4)
 Sof(H33C)=Sof(H33D)=1-FVAR(5)
 Sof(H33A)=Sof(H33B)=FVAR(5)
6.a Ternary CH refined with riding coordinates:
 C15(H15), C14(H14), C13(H13)
6.b Secondary CH2 refined with riding coordinates:
 C44(H44A,H44B), C51(H51A,H51B), C50(H50A,H50B), C50(H50C,H50D), C37(H37A,
 H37B), C37(H37C,H37D), C33(H33A,H33B), C33(H33C,H33D), C53(H53A,H53B),
 C43(H43A,H43B), C55(H55A,H55B), C49A(H49A,H49B), C41(H41A,H41B), C54(H54A,
 H54B), C56(H56A,H56B), C40(H40A,H40B), C45(H45A,H45B), C42(H42A,H42B),
 C48(H48A,H48B), C38(H38A,H38B), C46(H46A,H46B), C36(H36A,H36B), C35(H35A,H35B),
  C47(H47A,H47B), C39(H39A,H39B), C49B(H49C,H49D), C45A(H45D,H45C), C46A(H46C,
 H46D), C48A(H48C,H48D), C47A(H47C,H47D), C40A(H40D,H40C), C39A(H39C,H39D),
 C38A(H38C,H38D), C36A(H36C,H36D), C35A(H35C,H35D), C34(H34B,H34A), C34A(H34C,
 H34D)
6.c Aromatic/amide H refined with riding coordinates:
 C17(H17), C6(H6), C18(H18), C2(H2), C32(H32), C19(H19), C12(H12), C27(H27),
 C26(H26), C8(H8), C3(H3), C4(H4), C11(H11), C5(H5), C10(H10), C28(H28),
 C31(H31), C30(H30), C9(H9), C52(H52)
;
_olex2_submission_special_instructions 'No special instructions were received'
_oxdiff_exptl_absorpt_empirical_details
;
Empirical correction (ABSPACK) includes:
- Absorption correction using spherical harmonics
- Frame scaling
;
_oxdiff_exptl_absorpt_empirical_full_max 1.249
_oxdiff_exptl_absorpt_empirical_full_min 0.864

loop_
_space_group_symop_operation_xyz
'x, y, z'
'-x, y+1/2, -z+1/2'
'-x, -y, -z'
'x, -y-1/2, z-1/2'

loop_
_atom_site_label
_atom_site_type_symbol
_atom_site_fract_x
_atom_site_fract_y
_atom_site_fract_z
_atom_site_U_iso_or_equiv
_atom_site_adp_type
_atom_site_occupancy
_atom_site_site_symmetry_order
_atom_site_calc_flag
_atom_site_refinement_flags_posn
_atom_site_refinement_flags_adp
_atom_site_refinement_flags_occupancy
_atom_site_disorder_assembly
_atom_site_disorder_group
Ni1 Ni 0.70052(2) 0.62812(2) 0.11509(2) 0.03806(7) Uani 1 1 d . . . . .
O2 O 0.82681(7) 0.91963(10) 0.17451(6) 0.0525(3) Uani 1 1 d D . . . .
O6 O 0.69810(10) 0.33580(12) -0.17262(8) 0.0674(4) Uani 1 1 d . . . . .
O1 O 0.82431(9) 0.76823(13) 0.26810(6) 0.0701(4) Uani 1 1 d D U . . .
O3 O 0.62428(11) 0.29351(12) -0.07284(8) 0.0774(5) Uani 1 1 d . . . . .
O5 O 0.64562(10) 0.52448(12) -0.11037(7) 0.0716(4) Uani 1 1 d . . . . .
C21 C 0.75284(9) 0.45171(11) 0.21202(7) 0.0356(3) Uani 1 1 d . . . . .
C15 C 0.69993(10) 0.47236(13) 0.09419(8) 0.0420(3) Uani 1 1 d . . . . .
H15 H 0.702550 0.452303 0.052113 0.050 Uiso 1 1 calc R U . . .
C22 C 0.68581(9) 0.51097(11) 0.21380(7) 0.0367(3) Uani 1 1 d . . . . .
C20 C 0.81436(9) 0.41785(12) 0.26817(8) 0.0398(3) Uani 1 1 d . . . . .
C24 C 0.74299(11) 0.50180(12) 0.33197(8) 0.0436(4) Uani 1 1 d . . . . .
C1 C 0.80306(10) 0.66486(12) 0.10855(8) 0.0415(3) Uani 1 1 d . . . . .
C14 C 0.62613(10) 0.51009(13) 0.09541(8) 0.0432(3) Uani 1 1 d . . . . .
H14 H 0.576004 0.509045 0.056565 0.052 Uiso 1 1 calc R U . . .
C16 C 0.75805(9) 0.42730(11) 0.15132(7) 0.0378(3) Uani 1 1 d . . . . .
C13 C 0.62510(9) 0.54201(12) 0.15450(8) 0.0412(3) Uani 1 1 d . . . . .
H13 H 0.575183 0.575353 0.155817 0.049 Uiso 1 1 calc R U . . .
C25 C 0.81191(11) 0.44747(12) 0.32983(8) 0.0439(3) Uani 1 1 d . . . . .
O4 O 0.7932(2) 0.3899(2) -0.02842(16) 0.0623(8) Uani 0.682(7) 1 d D U P A 1
C7 C 0.65074(9) 0.76046(12) 0.11781(8) 0.0413(3) Uani 1 1 d . . . . .
C23 C 0.67915(10) 0.53208(11) 0.27430(8) 0.0409(3) Uani 1 1 d . . . . .
C17 C 0.82029(11) 0.36600(13) 0.14896(9) 0.0456(4) Uani 1 1 d . . . . .
H17 H 0.822245 0.347061 0.108804 0.055 Uiso 1 1 calc R U . . .
C6 C 0.87611(11) 0.62564(14) 0.15152(9) 0.0491(4) Uani 1 1 d . . . . .
H6 H 0.874319 0.581989 0.184729 0.059 Uiso 1 1 calc R U . . .
C18 C 0.88045(11) 0.33142(14) 0.20476(10) 0.0500(4) Uani 1 1 d . . . . .
H18 H 0.923082 0.290079 0.202239 0.060 Uiso 1 1 calc R U . . .
C2 C 0.81234(12) 0.72939(13) 0.06113(9) 0.0488(4) Uani 1 1 d . . . . .
H2 H 0.765631 0.759726 0.031033 0.059 Uiso 1 1 calc R U . . .
C32 C 0.61123(12) 0.58132(14) 0.28043(10) 0.0515(4) Uani 1 1 d . . . . .
H32 H 0.567724 0.601241 0.243228 0.062 Uiso 1 1 calc R U . . .
C19 C 0.87784(11) 0.35714(13) 0.26286(9) 0.0478(4) Uani 1 1 d . . . . .
H19 H 0.919293 0.333955 0.300424 0.057 Uiso 1 1 calc R U . . .
C12 C 0.62545(11) 0.79811(15) 0.16623(8) 0.0512(4) Uani 1 1 d . . . . .
H12 H 0.639058 0.760552 0.204808 0.061 Uiso 1 1 calc R U . . .
C27 C 0.87102(16) 0.45350(17) 0.44565(9) 0.0676(6) Uani 1 1 d . . . . .
H27 H 0.914906 0.438867 0.483824 0.081 Uiso 1 1 calc R U . . .
C26 C 0.87537(13) 0.42519(15) 0.38734(9) 0.0571(5) Uani 1 1 d . . . . .
H26 H 0.921736 0.390391 0.386320 0.069 Uiso 1 1 calc R U . . .
C8 C 0.62776(10) 0.82264(14) 0.06293(9) 0.0478(4) Uani 1 1 d . . . . .
H8 H 0.643420 0.801978 0.028616 0.057 Uiso 1 1 calc R U . . .
C29 C 0.73851(14) 0.52724(14) 0.39287(9) 0.0557(5) Uani 1 1 d . . . . .
C3 C 0.88682(14) 0.75050(15) 0.05653(10) 0.0594(5) Uani 1 1 d . . . . .
H3 H 0.889629 0.792724 0.023041 0.071 Uiso 1 1 calc R U . . .
C4 C 0.95599(14) 0.71070(18) 0.10003(12) 0.0663(6) Uani 1 1 d . . . . .
H4 H 1.006832 0.726241 0.097442 0.080 Uiso 1 1 calc R U . . .
C11 C 0.58132(14) 0.88813(17) 0.15984(10) 0.0649(6) Uani 1 1 d . . . . .
H11 H 0.565481 0.910360 0.193774 0.078 Uiso 1 1 calc R U . . .
C5 C 0.95082(13) 0.64758(17) 0.14780(11) 0.0625(5) Uani 1 1 d . . . . .
H5 H 0.998300 0.619193 0.178085 0.075 Uiso 1 1 calc R U . . .
C10 C 0.56029(13) 0.94554(16) 0.10452(11) 0.0652(5) Uani 1 1 d . . . . .
H10 H 0.530221 1.006950 0.100177 0.078 Uiso 1 1 calc R U . . .
C28 C 0.80457(16) 0.50202(17) 0.44878(9) 0.0674(6) Uani 1 1 d . . . . .
H28 H 0.802590 0.519202 0.489191 0.081 Uiso 1 1 calc R U . . .
C31 C 0.60733(15) 0.60088(16) 0.33996(12) 0.0636(6) Uani 1 1 d . . . . .
H31 H 0.560313 0.632139 0.342321 0.076 Uiso 1 1 calc R U . . .
C30 C 0.66870(16) 0.57669(16) 0.39501(11) 0.0655(6) Uani 1 1 d . . . . .
H30 H 0.664699 0.592994 0.434889 0.079 Uiso 1 1 calc R U . . .
C9 C 0.58373(11) 0.91201(16) 0.05618(10) 0.0562(5) Uani 1 1 d . . . . .
H9 H 0.569689 0.950296 0.017836 0.067 Uiso 1 1 calc R U . . .
C44 C 0.57214(13) 0.3074(2) -0.03814(11) 0.0680(6) Uani 1 1 d . . . . .
H44A H 0.516061 0.289741 -0.064841 0.082 Uiso 1 1 calc R U . . .
H44B H 0.573583 0.379397 -0.023990 0.082 Uiso 1 1 calc R U . . .
C51 C 0.53500(15) 0.62515(17) -0.17067(11) 0.0694(6) Uani 1 1 d . . . . .
H51A H 0.477907 0.604095 -0.189961 0.083 Uiso 1 1 calc R U . . .
H51B H 0.543992 0.685573 -0.193800 0.083 Uiso 1 1 calc R U . . .
C50 C 0.55780(15) 0.64814(19) -0.10008(12) 0.0691(6) Uani 1 1 d . . . . .
H50A H 0.552571 0.722039 -0.092649 0.083 Uiso 0.787(7) 1 calc R U P B 1
H50B H 0.524117 0.608684 -0.081539 0.083 Uiso 0.787(7) 1 calc R U P B 1
H50C H 0.590115 0.711699 -0.088762 0.083 Uiso 0.213(7) 1 calc R U P B 2
H50D H 0.508802 0.657308 -0.089580 0.083 Uiso 0.213(7) 1 calc R U P B 2
C37 C 0.80024(13) 0.99077(17) 0.12281(9) 0.0600(5) Uani 1 1 d D U . . .
H37A H 0.748901 1.022319 0.120963 0.072 Uiso 0.540(10) 1 calc R U P C 1
H37B H 0.790565 0.954233 0.082200 0.072 Uiso 0.540(10) 1 calc R U P C 1
H37C H 0.768354 1.047233 0.131230 0.072 Uiso 0.460(10) 1 calc R U P C 2
H37D H 0.768594 0.956866 0.082161 0.072 Uiso 0.460(10) 1 calc R U P C 2
C33 C 0.87820(17) 0.69268(16) 0.30290(10) 0.0705(6) Uani 1 1 d D U . . .
H33A H 0.932434 0.703070 0.301148 0.085 Uiso 0.51(7) 1 calc R U P D 1
H33B H 0.858843 0.623330 0.286904 0.085 Uiso 0.51(7) 1 calc R U P D 1
H33C H 0.923730 0.688355 0.287600 0.085 Uiso 0.49(7) 1 calc R U P D 2
H33D H 0.850500 0.625593 0.295121 0.085 Uiso 0.49(7) 1 calc R U P D 2
C53 C 0.64311(15) 0.26713(18) -0.21730(11) 0.0705(6) Uani 1 1 d . . . . .
H53A H 0.588675 0.273547 -0.215298 0.085 Uiso 1 1 calc R U . . .
H53B H 0.661394 0.195467 -0.207417 0.085 Uiso 1 1 calc R U . . .
C43 C 0.60318(17) 0.2364(2) 0.01864(12) 0.0842(8) Uani 1 1 d . . . . .
H43A H 0.631570 0.275330 0.058092 0.101 Uiso 1 1 calc R U . . .
H43B H 0.558451 0.197558 0.024235 0.101 Uiso 1 1 calc R U . . .
C55 C 0.71941(19) 0.3518(2) -0.26876(16) 0.0906(9) Uani 1 1 d . . . . .
H55A H 0.709381 0.422280 -0.285960 0.109 Uiso 1 1 calc R U . . .
H55B H 0.753430 0.315676 -0.288470 0.109 Uiso 1 1 calc R U . . .
C49A C 0.6449(2) 0.6141(2) -0.07277(12) 0.0558(9) Uani 0.787(7) 1 d . U P B 1
H49A H 0.681285 0.667792 -0.077920 0.067 Uiso 0.787(7) 1 calc R U P B 1
H49B H 0.661059 0.596612 -0.027069 0.067 Uiso 0.787(7) 1 calc R U P B 1
C41 C 0.6462(2) 0.1861(2) -0.06613(18) 0.0979(9) Uani 1 1 d . . . . .
H41A H 0.695629 0.173745 -0.075607 0.117 Uiso 1 1 calc R U . . .
H41B H 0.602172 0.142961 -0.094488 0.117 Uiso 1 1 calc R U . . .
C54 C 0.64149(18) 0.2959(2) -0.28178(12) 0.0861(8) Uani 1 1 d . . . . .
H54A H 0.594967 0.340718 -0.303874 0.103 Uiso 1 1 calc R U . . .
H54B H 0.638558 0.234345 -0.308168 0.103 Uiso 1 1 calc R U . . .
C56 C 0.76034(18) 0.3536(2) -0.19620(16) 0.0877(8) Uani 1 1 d . . . . .
H56A H 0.801907 0.299533 -0.181686 0.105 Uiso 1 1 calc R U . . .
H56B H 0.786024 0.420825 -0.181615 0.105 Uiso 1 1 calc R U . . .
C52 C 0.59020(18) 0.5389(3) -0.17179(12) 0.0962(10) Uani 1 1 d . . . . .
H52 H 0.587714 0.500516 -0.208298 0.115 Uiso 1 1 calc R U . . .
C40 C 0.9138(4) 0.9252(6) 0.1965(4) 0.073(2) Uani 0.540(10) 1 d D U P C 1
H40A H 0.936399 0.857846 0.191714 0.088 Uiso 0.540(10) 1 calc R U P C 1
H40B H 0.935924 0.944967 0.241944 0.088 Uiso 0.540(10) 1 calc R U P C 1
C45 C 0.8646(8) 0.4805(11) 0.0014(7) 0.087(4) Uani 0.318(7) 1 d D U P A 2
H45A H 0.833700 0.511904 0.025405 0.105 Uiso 0.318(7) 1 calc R U P A 2
H45B H 0.881503 0.536057 -0.021001 0.105 Uiso 0.318(7) 1 calc R U P A 2
C42 C 0.6603(2) 0.1654(3) 0.00300(19) 0.1113(12) Uani 1 1 d . . . . .
H42A H 0.716795 0.180407 0.030093 0.134 Uiso 1 1 calc R U . . .
H42B H 0.648397 0.093087 0.009343 0.134 Uiso 1 1 calc R U . . .
C48 C 0.8474(2) 0.3063(3) -0.01847(19) 0.0656(11) Uani 0.682(7) 1 d D U P A 1
H48A H 0.828956 0.249831 0.002273 0.079 Uiso 0.682(7) 1 calc R U P A 1
H48B H 0.846292 0.281141 -0.060272 0.079 Uiso 0.682(7) 1 calc R U P A 1
C38 C 0.8605(3) 1.0705(4) 0.1309(3) 0.0649(14) Uani 0.540(10) 1 d D U P C 1
H38A H 0.858552 1.123645 0.161625 0.078 Uiso 0.540(10) 1 calc R U P C 1
H38B H 0.855955 1.102823 0.089963 0.078 Uiso 0.540(10) 1 calc R U P C 1
C46 C 0.9362(5) 0.4318(8) 0.0462(4) 0.0522(19) Uani 0.318(7) 1 d D U P A 2
H46A H 0.927783 0.399275 0.083018 0.063 Uiso 0.318(7) 1 calc R U P A 2
H46B H 0.984583 0.476099 0.060103 0.063 Uiso 0.318(7) 1 calc R U P A 2
C36 C 0.7854(3) 0.7943(6) 0.3137(2) 0.0684(17) Uani 0.501(11) 1 d D U P E 1
H36A H 0.776419 0.869246 0.310902 0.082 Uiso 0.501(11) 1 calc R U P E 1
H36B H 0.731591 0.761851 0.298053 0.082 Uiso 0.501(11) 1 calc R U P E 1
C35 C 0.8584(5) 0.8077(5) 0.3737(3) 0.0818(19) Uani 0.501(11) 1 d D U P E 2
H35A H 0.821035 0.788981 0.395576 0.098 Uiso 0.501(11) 1 calc R U P E 2
H35B H 0.893997 0.862796 0.398665 0.098 Uiso 0.501(11) 1 calc R U P E 2
Li1 Li 0.78185(18) 0.7857(2) 0.17700(14) 0.0490(6) Uani 1 1 d . . . . .
C47 C 0.9249(4) 0.3311(6) 0.0183(4) 0.114(2) Uani 0.682(7) 1 d D U P A 1
H47A H 0.962272 0.315228 -0.004047 0.137 Uiso 0.682(7) 1 calc R U P A 1
H47B H 0.942478 0.293691 0.059300 0.137 Uiso 0.682(7) 1 calc R U P A 1
C39 C 0.9351(3) 1.0030(5) 0.1573(5) 0.090(2) Uani 0.540(10) 1 d D U P C 1
H39A H 0.947626 0.970184 0.122341 0.107 Uiso 0.540(10) 1 calc R U P C 1
H39B H 0.982193 1.043682 0.183635 0.107 Uiso 0.540(10) 1 calc R U P C 1
Li2 Li 0.6921(3) 0.3899(3) -0.09413(19) 0.0716(10) Uani 1 1 d . . . . .
C49B C 0.5981(7) 0.5735(8) -0.0699(4) 0.055(3) Uani 0.213(7) 1 d . U P B 2
H49C H 0.561820 0.521935 -0.062340 0.066 Uiso 0.213(7) 1 calc R U P B 2
H49D H 0.636453 0.596685 -0.028167 0.066 Uiso 0.213(7) 1 calc R U P B 2
O4A O 0.8134(4) 0.4119(7) -0.0448(5) 0.071(2) Uani 0.318(7) 1 d D U P A 2
C45A C 0.8387(4) 0.4815(5) -0.0021(4) 0.0834(18) Uani 0.682(7) 1 d D U P A 1
H45D H 0.819039 0.514018 0.029313 0.100 Uiso 0.682(7) 1 calc R U P A 1
H45C H 0.835049 0.531512 -0.036017 0.100 Uiso 0.682(7) 1 calc R U P A 1
C46A C 0.9212(5) 0.4442(7) 0.0286(6) 0.149(4) Uani 0.682(7) 1 d D U P A 1
H46C H 0.940093 0.458937 0.074771 0.179 Uiso 0.682(7) 1 calc R U P A 1
H46D H 0.957047 0.480328 0.010603 0.179 Uiso 0.682(7) 1 calc R U P A 1
C48A C 0.8718(5) 0.3455(8) -0.0530(5) 0.089(4) Uani 0.318(7) 1 d D U P A 2
H48C H 0.854024 0.273351 -0.055428 0.107 Uiso 0.318(7) 1 calc R U P A 2
H48D H 0.881836 0.362729 -0.092310 0.107 Uiso 0.318(7) 1 calc R U P A 2
C47A C 0.9323(6) 0.3597(9) -0.0058(5) 0.079(3) Uani 0.318(7) 1 d D U P A 2
H47C H 0.975141 0.380845 -0.021588 0.095 Uiso 0.318(7) 1 calc R U P A 2
H47D H 0.948331 0.291860 0.014415 0.095 Uiso 0.318(7) 1 calc R U P A 2
C40A C 0.9077(6) 0.9371(8) 0.2185(4) 0.074(3) Uani 0.460(10) 1 d D U P C 2
H40D H 0.942088 0.876799 0.220240 0.089 Uiso 0.460(10) 1 calc R U P C 2
H40C H 0.907842 0.950685 0.261786 0.089 Uiso 0.460(10) 1 calc R U P C 2
C39A C 0.9378(4) 1.0287(5) 0.1936(3) 0.074(2) Uani 0.460(10) 1 d D U P C 2
H39C H 0.995458 1.021155 0.199741 0.089 Uiso 0.460(10) 1 calc R U P C 2
H39D H 0.930425 1.092185 0.214824 0.089 Uiso 0.460(10) 1 calc R U P C 2
C38A C 0.8859(5) 1.0294(7) 0.1235(3) 0.069(2) Uani 0.460(10) 1 d D U P C 2
H38C H 0.907550 0.982457 0.099076 0.083 Uiso 0.460(10) 1 calc R U P C 2
H38D H 0.881915 1.099146 0.105416 0.083 Uiso 0.460(10) 1 calc R U P C 2
C36A C 0.8115(6) 0.8468(7) 0.3099(3) 0.094(3) Uani 0.499(11) 1 d D U P E 2
H36C H 0.753750 0.853042 0.303753 0.112 Uiso 0.499(11) 1 calc R U P E 2
H36D H 0.831828 0.914196 0.302401 0.112 Uiso 0.499(11) 1 calc R U P E 2
C35A C 0.8133(7) 0.7754(7) 0.3645(4) 0.108(3) Uani 0.499(11) 1 d D U P E 1
H35C H 0.773869 0.741312 0.379599 0.130 Uiso 0.499(11) 1 calc R U P E 1
H35D H 0.832780 0.838295 0.389908 0.130 Uiso 0.499(11) 1 calc R U P E 1
C34 C 0.8788(6) 0.7086(7) 0.3708(4) 0.083(2) Uani 0.501(11) 1 d D U P E 1
H34B H 0.871804 0.642534 0.389647 0.099 Uiso 0.501(11) 1 calc R U P E 1
H34A H 0.930304 0.739716 0.398290 0.099 Uiso 0.501(11) 1 calc R U P E 1
C34A C 0.9100(7) 0.7137(8) 0.3725(4) 0.091(3) Uani 0.499(11) 1 d D U P E 2
H34C H 0.968179 0.730351 0.388284 0.109 Uiso 0.499(11) 1 calc R U P E 2
H34D H 0.900407 0.655858 0.397170 0.109 Uiso 0.499(11) 1 calc R U P E 2

loop_
_atom_site_aniso_label
_atom_site_aniso_U_11
_atom_site_aniso_U_22
_atom_site_aniso_U_33
_atom_site_aniso_U_23
_atom_site_aniso_U_13
_atom_site_aniso_U_12
Ni1 0.04165(11) 0.03554(11) 0.03686(11) 0.00170(8) 0.01397(8) -0.00273(8)
O2 0.0488(7) 0.0482(7) 0.0501(7) -0.0031(6) 0.0052(5) -0.0021(5)
O6 0.0755(9) 0.0612(9) 0.0725(9) -0.0213(7) 0.0353(8) -0.0095(7)
O1 0.0777(9) 0.0832(11) 0.0386(7) -0.0056(7) 0.0079(6) 0.0257(8)
O3 0.1022(12) 0.0583(9) 0.0802(11) 0.0155(8) 0.0429(10) 0.0283(9)
O5 0.0965(11) 0.0550(8) 0.0512(8) -0.0021(6) 0.0119(7) 0.0199(8)
C21 0.0412(7) 0.0271(6) 0.0410(7) -0.0020(5) 0.0178(6) -0.0057(5)
C15 0.0489(8) 0.0400(8) 0.0381(7) -0.0047(6) 0.0170(6) -0.0076(7)
C22 0.0401(7) 0.0314(7) 0.0415(7) -0.0012(6) 0.0180(6) -0.0049(6)
C20 0.0437(8) 0.0309(7) 0.0448(8) 0.0017(6) 0.0159(6) -0.0034(6)
C24 0.0634(10) 0.0292(7) 0.0435(8) -0.0007(6) 0.0254(7) -0.0072(7)
C1 0.0515(9) 0.0345(7) 0.0428(8) -0.0057(6) 0.0223(7) -0.0068(6)
C14 0.0401(8) 0.0428(8) 0.0423(8) -0.0004(6) 0.0097(6) -0.0068(6)
C16 0.0418(7) 0.0312(7) 0.0434(8) -0.0037(6) 0.0188(6) -0.0070(6)
C13 0.0378(7) 0.0375(8) 0.0499(9) 0.0000(6) 0.0179(7) -0.0031(6)
C25 0.0587(10) 0.0310(7) 0.0416(8) 0.0027(6) 0.0175(7) -0.0045(6)
O4 0.082(2) 0.0421(13) 0.0681(16) -0.0105(10) 0.0333(14) -0.0010(12)
C7 0.0397(7) 0.0379(8) 0.0411(8) 0.0017(6) 0.0083(6) -0.0029(6)
C23 0.0510(8) 0.0293(7) 0.0485(8) -0.0017(6) 0.0255(7) -0.0042(6)
C17 0.0508(9) 0.0393(8) 0.0541(9) -0.0059(7) 0.0279(8) -0.0033(7)
C6 0.0517(9) 0.0450(9) 0.0506(9) -0.0064(7) 0.0184(8) -0.0100(7)
C18 0.0464(9) 0.0404(8) 0.0680(11) -0.0018(8) 0.0261(8) 0.0042(7)
C2 0.0650(10) 0.0411(8) 0.0477(9) -0.0048(7) 0.0292(8) -0.0069(8)
C32 0.0594(10) 0.0436(9) 0.0617(11) -0.0031(8) 0.0341(9) -0.0002(8)
C19 0.0442(8) 0.0405(8) 0.0562(10) 0.0048(7) 0.0150(7) 0.0027(7)
C12 0.0567(10) 0.0508(10) 0.0396(8) -0.0021(7) 0.0093(7) 0.0025(8)
C27 0.0962(16) 0.0531(11) 0.0407(9) 0.0078(8) 0.0092(10) -0.0058(11)
C26 0.0720(12) 0.0452(10) 0.0452(9) 0.0063(8) 0.0103(9) 0.0004(9)
C8 0.0437(8) 0.0492(10) 0.0472(9) 0.0078(7) 0.0124(7) -0.0005(7)
C29 0.0904(14) 0.0385(9) 0.0466(9) -0.0021(7) 0.0348(10) -0.0092(9)
C3 0.0843(14) 0.0483(10) 0.0628(11) -0.0119(9) 0.0473(11) -0.0194(10)
C4 0.0647(12) 0.0642(13) 0.0829(15) -0.0215(11) 0.0422(12) -0.0255(10)
C11 0.0743(13) 0.0588(12) 0.0537(11) -0.0159(9) 0.0135(10) 0.0105(10)
C5 0.0497(10) 0.0639(12) 0.0717(13) -0.0126(10) 0.0193(9) -0.0130(9)
C10 0.0615(12) 0.0455(10) 0.0719(13) -0.0053(9) 0.0038(10) 0.0089(9)
C28 0.1122(18) 0.0518(11) 0.0408(10) 0.0016(8) 0.0305(11) -0.0077(12)
C31 0.0858(15) 0.0476(10) 0.0801(15) -0.0048(10) 0.0572(13) 0.0017(10)
C30 0.1055(17) 0.0508(11) 0.0600(12) -0.0060(9) 0.0538(13) -0.0030(11)
C9 0.0480(9) 0.0513(10) 0.0594(11) 0.0144(9) 0.0073(8) 0.0031(8)
C44 0.0529(11) 0.0766(15) 0.0634(12) -0.0142(11) 0.0077(9) 0.0014(10)
C51 0.0740(14) 0.0557(12) 0.0619(13) 0.0030(10) 0.0045(10) 0.0048(10)
C50 0.0790(15) 0.0613(13) 0.0705(14) -0.0027(11) 0.0312(12) 0.0020(11)
C37 0.0716(12) 0.0605(12) 0.0440(9) 0.0004(8) 0.0162(9) -0.0009(10)
C33 0.1017(17) 0.0450(10) 0.0541(11) 0.0079(8) 0.0152(11) -0.0062(10)
C53 0.0814(15) 0.0573(12) 0.0701(14) -0.0098(10) 0.0239(11) -0.0070(11)
C43 0.0887(17) 0.0897(18) 0.0619(13) -0.0052(12) 0.0123(12) -0.0393(15)
C55 0.106(2) 0.0845(18) 0.106(2) 0.0279(16) 0.0674(19) 0.0287(16)
C49A 0.0712(19) 0.0461(14) 0.0451(12) -0.0027(10) 0.0149(11) 0.0008(12)
C41 0.106(2) 0.0567(14) 0.140(3) 0.0207(16) 0.056(2) 0.0208(14)
C54 0.0965(19) 0.095(2) 0.0662(15) 0.0007(13) 0.0280(14) 0.0140(16)
C56 0.0864(18) 0.0860(18) 0.104(2) -0.0236(16) 0.0510(17) -0.0121(14)
C52 0.0959(19) 0.119(2) 0.0508(12) -0.0163(14) -0.0011(12) 0.0429(17)
C40 0.052(3) 0.054(3) 0.090(5) -0.001(3) -0.003(3) -0.004(2)
C45 0.081(7) 0.056(5) 0.089(6) -0.005(4) -0.012(5) 0.002(5)
C42 0.0855(19) 0.097(2) 0.143(3) 0.063(2) 0.031(2) 0.0066(17)
C48 0.074(2) 0.0550(18) 0.065(2) -0.0055(14) 0.0207(16) 0.0069(15)
C38 0.077(3) 0.040(2) 0.077(3) -0.0086(19) 0.027(2) -0.0006(19)
C46 0.035(3) 0.080(5) 0.046(3) -0.014(3) 0.019(2) -0.010(3)
C36 0.074(3) 0.070(4) 0.053(2) -0.014(2) 0.014(2) 0.001(2)
C35 0.088(4) 0.103(4) 0.051(2) -0.026(3) 0.021(2) -0.018(3)
Li1 0.0499(15) 0.0485(16) 0.0400(14) -0.0047(12) 0.0057(12) 0.0002(12)
C47 0.075(3) 0.154(5) 0.112(4) -0.017(4) 0.033(3) 0.012(3)
C39 0.059(3) 0.068(3) 0.132(6) 0.008(4) 0.021(4) -0.014(2)
Li2 0.091(3) 0.061(2) 0.062(2) -0.0027(17) 0.026(2) 0.0240(19)
C49B 0.069(6) 0.055(5) 0.040(4) 0.000(3) 0.021(4) 0.009(4)
O4A 0.055(3) 0.065(4) 0.093(5) -0.023(3) 0.025(3) 0.010(3)
C45A 0.121(4) 0.054(2) 0.103(4) -0.020(2) 0.074(4) -0.024(3)
C46A 0.101(5) 0.153(6) 0.198(8) -0.056(6) 0.060(5) -0.047(4)
C48A 0.075(5) 0.085(5) 0.096(6) -0.025(5) 0.018(4) 0.030(4)
C47A 0.065(4) 0.088(6) 0.096(6) -0.020(5) 0.041(4) -0.011(4)
C40A 0.058(3) 0.075(5) 0.065(4) 0.009(3) -0.007(3) -0.021(3)
C39A 0.076(3) 0.054(3) 0.067(4) -0.001(2) -0.005(3) -0.020(2)
C38A 0.081(4) 0.065(4) 0.056(3) -0.004(3) 0.018(3) -0.021(3)
C36A 0.116(5) 0.085(4) 0.072(3) -0.030(3) 0.024(3) 0.022(4)
C35A 0.170(7) 0.107(5) 0.075(4) 0.009(4) 0.077(5) -0.001(5)
C34 0.118(6) 0.060(3) 0.047(3) 0.007(2) 0.002(3) -0.032(3)
C34A 0.112(6) 0.079(5) 0.058(3) -0.002(3) 0.002(4) 0.005(4)

loop_
_atom_type_symbol
_atom_type_description
_atom_type_scat_dispersion_real
_atom_type_scat_dispersion_imag
_atom_type_scat_source
C C 0.0033 0.0016 'International Tables Vol C Tables 4.2.6.8 and 6.1.1.4'
H H 0.0000 0.0000 'International Tables Vol C Tables 4.2.6.8 and 6.1.1.4'
Li Li -0.0003 0.0001 'International Tables Vol C Tables 4.2.6.8 and 6.1.1.4'
Ni Ni 0.3393 1.1124 'International Tables Vol C Tables 4.2.6.8 and 6.1.1.4'
O O 0.0106 0.0060 'International Tables Vol C Tables 4.2.6.8 and 6.1.1.4'

loop_
_exptl_crystal_face_index_h
_exptl_crystal_face_index_k
_exptl_crystal_face_index_l
_exptl_crystal_face_perp_dist
0 0 -1 0.2228
-1 0 -1 0.1723
1 0 1 0.1370
1 0 0 0.1853
-1 0 0 0.1122
-1 -1 -1 0.1827
0 -1 -1 0.2046
1 -1 -1 0.2368
-1 1 1 0.2072
-1 -1 0 0.1679
1 1 0 0.2113
0 1 0 0.2079
0 -1 0 0.2430
-1 -1 1 0.2348
1 1 -1 0.1642
1 -1 0 0.2217
-1 1 -1 0.1718
1 -1 1 0.2319
-1 0 1 0.1642
1 0 -1 0.2832

loop_
_geom_angle_atom_site_label_1
_geom_angle_atom_site_label_2
_geom_angle_atom_site_label_3
_geom_angle
_geom_angle_site_symmetry_1
_geom_angle_site_symmetry_3
_geom_angle_publ_flag
C15 Ni1 C13 68.49(6) . . ?
C15 Ni1 Li1 147.69(8) . . ?
C1 Ni1 C15 98.77(7) . . ?
C1 Ni1 C14 138.39(7) . . ?
C1 Ni1 C13 153.48(7) . . ?
C1 Ni1 C7 103.47(7) . . ?
C1 Ni1 Li1 59.36(8) . . ?
C14 Ni1 C15 40.57(7) . . ?
C14 Ni1 C13 39.11(6) . . ?
C14 Ni1 Li1 158.83(9) . . ?
C13 Ni1 Li1 119.73(8) . . ?
C7 Ni1 C15 154.68(7) . . ?
C7 Ni1 C14 114.99(7) . . ?
C7 Ni1 C13 95.24(6) . . ?
C7 Ni1 Li1 57.08(8) . . ?
C37 O2 C40 104.2(4) . . ?
C37 O2 Li1 126.33(14) . . ?
C37 O2 C40A 114.3(4) . . ?
C40 O2 Li1 116.0(3) . . ?
C40A O2 Li1 116.4(4) . . ?
C53 O6 Li2 128.1(2) . . ?
C56 O6 C53 105.64(18) . . ?
C56 O6 Li2 126.2(2) . . ?
C33 O1 C36 100.0(3) . . ?
C33 O1 Li1 127.25(16) . . ?
C33 O1 C36A 111.6(3) . . ?
C36 O1 Li1 127.8(2) . . ?
C36A O1 Li1 120.6(3) . . ?
C44 O3 C41 105.7(2) . . ?
C44 O3 Li2 130.21(19) . . ?
C41 O3 Li2 119.4(2) . . ?
C49A O5 Li2 136.27(18) . . ?
C52 O5 C49A 108.63(18) . . ?
C52 O5 Li2 114.5(2) . . ?
C52 O5 C49B 100.5(4) . . ?
C49B O5 Li2 122.9(4) . . ?
C22 C21 C16 119.00(14) . . ?
C20 C21 C22 121.92(14) . . ?
C20 C21 C16 119.08(14) . . ?
Ni1 C15 H15 118.1 . . ?
C14 C15 Ni1 65.48(9) . . ?
C14 C15 H15 118.1 . . ?
C14 C15 C16 119.67(14) . . ?
C16 C15 Ni1 104.54(10) . . ?
C16 C15 H15 118.1 . . ?
C21 C22 C13 118.69(14) . . ?
C21 C22 C23 118.91(14) . . ?
C23 C22 C13 122.29(14) . . ?
C21 C20 C25 119.32(14) . . ?
C21 C20 C19 118.93(15) . . ?
C19 C20 C25 121.74(15) . . ?
C25 C24 C23 120.91(14) . . ?
C25 C24 C29 119.18(17) . . ?
C23 C24 C29 119.91(17) . . ?
Ni1 C1 Li1 74.76(9) . . ?
C6 C1 Ni1 121.24(12) . . ?
C6 C1 C2 113.87(16) . . ?
C6 C1 Li1 97.00(13) . . ?
C2 C1 Ni1 124.88(14) . . ?
C2 C1 Li1 100.71(13) . . ?
Ni1 C14 H14 121.5 . . ?
C15 C14 Ni1 73.96(9) . . ?
C15 C14 H14 121.5 . . ?
C13 C14 Ni1 77.97(10) . . ?
C13 C14 C15 116.91(15) . . ?
C13 C14 H14 121.5 . . ?
C21 C16 C15 118.80(14) . . ?
C17 C16 C21 119.42(15) . . ?
C17 C16 C15 121.70(15) . . ?
Ni1 C13 H13 118.3 . . ?
C22 C13 Ni1 98.99(10) . . ?
C22 C13 H13 118.3 . . ?
C14 C13 Ni1 62.92(9) . . ?
C14 C13 C22 122.29(15) . . ?
C14 C13 H13 118.3 . . ?
C24 C25 C20 118.89(15) . . ?
C26 C25 C20 122.11(17) . . ?
C26 C25 C24 119.00(16) . . ?
C48 O4 Li2 121.9(3) . . ?
C48 O4 C45A 108.8(4) . . ?
C45A O4 Li2 124.1(4) . . ?
Ni1 C7 Li1 76.31(10) . . ?
C12 C7 Ni1 127.45(13) . . ?
C12 C7 C8 113.80(16) . . ?
C12 C7 Li1 92.47(13) . . ?
C8 C7 Ni1 118.29(13) . . ?
C8 C7 Li1 110.19(14) . . ?
C22 C23 C24 119.65(14) . . ?
C32 C23 C22 122.90(16) . . ?
C32 C23 C24 117.44(15) . . ?
C16 C17 H17 119.4 . . ?
C16 C17 C18 121.14(16) . . ?
C18 C17 H17 119.4 . . ?
C1 C6 H6 118.3 . . ?
C5 C6 C1 123.36(18) . . ?
C5 C6 H6 118.3 . . ?
C17 C18 H18 120.0 . . ?
C19 C18 C17 120.02(16) . . ?
C19 C18 H18 120.0 . . ?
C1 C2 H2 118.5 . . ?
C3 C2 C1 123.09(19) . . ?
C3 C2 H2 118.5 . . ?
C23 C32 H32 119.4 . . ?
C31 C32 C23 121.12(19) . . ?
C31 C32 H32 119.4 . . ?
C20 C19 H19 119.3 . . ?
C18 C19 C20 121.30(17) . . ?
C18 C19 H19 119.3 . . ?
C7 C12 H12 118.6 . . ?
C7 C12 Li1 56.26(11) . . ?
C11 C12 C7 122.72(18) . . ?
C11 C12 H12 118.6 . . ?
C11 C12 Li1 125.65(17) . . ?
Li1 C12 H12 88.4 . . ?
C26 C27 H27 119.5 . . ?
C28 C27 H27 119.5 . . ?
C28 C27 C26 121.0(2) . . ?
C25 C26 H26 119.6 . . ?
C27 C26 C25 120.9(2) . . ?
C27 C26 H26 119.6 . . ?
C7 C8 H8 118.1 . . ?
C9 C8 C7 123.81(18) . . ?
C9 C8 H8 118.1 . . ?
C28 C29 C24 118.6(2) . . ?
C30 C29 C24 119.16(19) . . ?
C30 C29 C28 122.24(18) . . ?
C2 C3 H3 119.8 . . ?
C4 C3 C2 120.40(19) . . ?
C4 C3 H3 119.8 . . ?
C3 C4 H4 120.4 . . ?
C3 C4 C5 119.16(19) . . ?
C5 C4 H4 120.4 . . ?
C12 C11 H11 119.7 . . ?
C10 C11 C12 120.7(2) . . ?
C10 C11 H11 119.7 . . ?
C6 C5 H5 120.0 . . ?
C4 C5 C6 120.1(2) . . ?
C4 C5 H5 120.0 . . ?
C11 C10 H10 120.7 . . ?
C9 C10 C11 118.68(19) . . ?
C9 C10 H10 120.7 . . ?
C27 C28 C29 121.28(18) . . ?
C27 C28 H28 119.4 . . ?
C29 C28 H28 119.4 . . ?
C32 C31 H31 118.9 . . ?
C30 C31 C32 122.2(2) . . ?
C30 C31 H31 118.9 . . ?
C29 C30 H30 120.0 . . ?
C31 C30 C29 120.09(18) . . ?
C31 C30 H30 120.0 . . ?
C8 C9 H9 119.8 . . ?
C10 C9 C8 120.33(18) . . ?
C10 C9 H9 119.8 . . ?
O3 C44 H44A 110.6 . . ?
O3 C44 H44B 110.6 . . ?
O3 C44 C43 105.8(2) . . ?
H44A C44 H44B 108.7 . . ?
C43 C44 H44A 110.6 . . ?
C43 C44 H44B 110.6 . . ?
H51A C51 H51B 109.0 . . ?
C50 C51 H51A 111.0 . . ?
C50 C51 H51B 111.0 . . ?
C52 C51 H51A 111.0 . . ?
C52 C51 H51B 111.0 . . ?
C52 C51 C50 103.61(19) . . ?
C51 C50 H50A 111.3 . . ?
C51 C50 H50B 111.3 . . ?
C51 C50 H50C 110.3 . . ?
C51 C50 H50D 110.3 . . ?
H50A C50 H50B 109.2 . . ?
H50C C50 H50D 108.5 . . ?
C49A C50 C51 102.4(2) . . ?
C49A C50 H50A 111.3 . . ?
C49A C50 H50B 111.3 . . ?
C49B C50 C51 107.3(4) . . ?
C49B C50 H50C 110.3 . . ?
C49B C50 H50D 110.3 . . ?
O2 C37 H37A 109.6 . . ?
O2 C37 H37B 109.6 . . ?
O2 C37 H37C 111.9 . . ?
O2 C37 H37D 111.9 . . ?
O2 C37 C38 110.4(3) . . ?
O2 C37 C38A 99.3(3) . . ?
H37A C37 H37B 108.1 . . ?
H37C C37 H37D 109.6 . . ?
C38 C37 H37A 109.6 . . ?
C38 C37 H37B 109.6 . . ?
C38A C37 H37C 111.9 . . ?
C38A C37 H37D 111.9 . . ?
O1 C33 H33A 111.2 . . ?
O1 C33 H33B 111.2 . . ?
O1 C33 H33C 109.1 . . ?
O1 C33 H33D 109.1 . . ?
O1 C33 C34 102.6(4) . . ?
O1 C33 C34A 112.5(4) . . ?
H33A C33 H33B 109.2 . . ?
H33C C33 H33D 107.8 . . ?
C34 C33 H33A 111.2 . . ?
C34 C33 H33B 111.2 . . ?
C34A C33 H33C 109.1 . . ?
C34A C33 H33D 109.1 . . ?
O6 C53 H53A 110.3 . . ?
O6 C53 H53B 110.3 . . ?
O6 C53 C54 107.1(2) . . ?
H53A C53 H53B 108.6 . . ?
C54 C53 H53A 110.3 . . ?
C54 C53 H53B 110.3 . . ?
C44 C43 H43A 110.8 . . ?
C44 C43 H43B 110.8 . . ?
H43A C43 H43B 108.9 . . ?
C42 C43 C44 104.6(2) . . ?
C42 C43 H43A 110.8 . . ?
C42 C43 H43B 110.8 . . ?
H55A C55 H55B 108.8 . . ?
C54 C55 H55A 110.6 . . ?
C54 C55 H55B 110.6 . . ?
C54 C55 C56 105.5(2) . . ?
C56 C55 H55A 110.6 . . ?
C56 C55 H55B 110.6 . . ?
O5 C49A C50 102.9(2) . . ?
O5 C49A H49A 111.2 . . ?
O5 C49A H49B 111.2 . . ?
C50 C49A H49A 111.2 . . ?
C50 C49A H49B 111.2 . . ?
H49A C49A H49B 109.1 . . ?
O3 C41 H41A 111.2 . . ?
O3 C41 H41B 111.2 . . ?
O3 C41 C42 102.7(3) . . ?
H41A C41 H41B 109.1 . . ?
C42 C41 H41A 111.2 . . ?
C42 C41 H41B 111.2 . . ?
C53 C54 C55 103.9(2) . . ?
C53 C54 H54A 111.0 . . ?
C53 C54 H54B 111.0 . . ?
C55 C54 H54A 111.0 . . ?
C55 C54 H54B 111.0 . . ?
H54A C54 H54B 109.0 . . ?
O6 C56 C55 105.2(2) . . ?
O6 C56 H56A 110.7 . . ?
O6 C56 H56B 110.7 . . ?
C55 C56 H56A 110.7 . . ?
C55 C56 H56B 110.7 . . ?
H56A C56 H56B 108.8 . . ?
O5 C52 C51 108.6(2) . . ?
O5 C52 H52 125.7 . . ?
C51 C52 H52 125.7 . . ?
O2 C40 H40A 110.2 . . ?
O2 C40 H40B 110.2 . . ?
O2 C40 C39 107.6(5) . . ?
H40A C40 H40B 108.5 . . ?
C39 C40 H40A 110.2 . . ?
C39 C40 H40B 110.2 . . ?
H45A C45 H45B 107.7 . . ?
C46 C45 H45A 108.8 . . ?
C46 C45 H45B 108.8 . . ?
C46 C45 C47A 47.0(6) . . ?
O4A C45 H45A 108.8 . . ?
O4A C45 H45B 108.8 . . ?
O4A C45 C46 113.7(10) . . ?
O4A C45 C47A 72.3(7) . . ?
C47A C45 H45A 146.1 . . ?
C47A C45 H45B 103.5 . . ?
C43 C42 H42A 110.8 . . ?
C43 C42 H42B 110.8 . . ?
C41 C42 C43 104.8(2) . . ?
C41 C42 H42A 110.8 . . ?
C41 C42 H42B 110.8 . . ?
H42A C42 H42B 108.9 . . ?
O4 C48 H48A 109.0 . . ?
O4 C48 H48B 109.0 . . ?
H48A C48 H48B 107.8 . . ?
C47 C48 O4 113.1(4) . . ?
C47 C48 H48A 109.0 . . ?
C47 C48 H48B 109.0 . . ?
C37 C38 H38A 112.2 . . ?
C37 C38 H38B 112.2 . . ?
C37 C38 C39 97.7(4) . . ?
H38A C38 H38B 109.8 . . ?
C39 C38 H38A 112.2 . . ?
C39 C38 H38B 112.2 . . ?
C45 C46 H46A 114.1 . . ?
C45 C46 H46B 114.1 . . ?
C45 C46 C47A 87.1(10) . . ?
H46A C46 H46B 111.3 . . ?
C47A C46 H46A 114.1 . . ?
C47A C46 H46B 114.1 . . ?
O1 C36 H36A 106.9 . . ?
O1 C36 H36B 106.9 . . ?
O1 C36 C34 80.2(4) . . ?
H36A C36 H36B 106.7 . . ?
C35A C36 O1 121.6(6) . . ?
C35A C36 H36A 106.9 . . ?
C35A C36 H36B 106.9 . . ?
C35A C36 C34 42.0(5) . . ?
C34 C36 H36A 131.4 . . ?
C34 C36 H36B 117.1 . . ?
H35A C35 H35B 107.8 . . ?
C36A C35 H35A 109.0 . . ?
C36A C35 H35B 109.0 . . ?
C36A C35 C34A 113.1(5) . . ?
C34A C35 H35A 109.0 . . ?
C34A C35 H35B 109.0 . . ?
Ni1 Li1 C12 69.22(8) . . ?
O2 Li1 Ni1 148.60(15) . . ?
O2 Li1 C1 115.26(16) . . ?
O2 Li1 C7 117.79(15) . . ?
O2 Li1 C12 111.46(14) . . ?
O1 Li1 Ni1 113.84(15) . . ?
O1 Li1 O2 97.47(14) . . ?
O1 Li1 C1 121.91(16) . . ?
O1 Li1 C7 122.49(17) . . ?
O1 Li1 C12 95.70(14) . . ?
C1 Li1 Ni1 45.88(7) . . ?
C1 Li1 C12 112.77(12) . . ?
C7 Li1 Ni1 46.61(7) . . ?
C7 Li1 C1 83.68(11) . . ?
C7 Li1 C12 31.27(7) . . ?
C48 C47 H47A 111.0 . . ?
C48 C47 H47B 111.0 . . ?
C48 C47 C46A 103.6(6) . . ?
H47A C47 H47B 109.0 . . ?
C46A C47 H47A 111.0 . . ?
C46A C47 H47B 111.0 . . ?
C40 C39 C38 104.8(5) . . ?
C40 C39 H39A 110.8 . . ?
C40 C39 H39B 110.8 . . ?
C38 C39 H39A 110.8 . . ?
C38 C39 H39B 110.8 . . ?
H39A C39 H39B 108.9 . . ?
O6 Li2 O4A 98.7(3) . . ?
O3 Li2 O6 103.5(2) . . ?
O3 Li2 O4A 126.0(4) . . ?
O5 Li2 O6 108.7(2) . . ?
O5 Li2 O3 112.4(2) . . ?
O5 Li2 O4A 105.7(3) . . ?
O4 Li2 O6 111.5(2) . . ?
O4 Li2 O3 108.3(2) . . ?
O4 Li2 O5 112.1(2) . . ?
O5 C49B H49C 109.9 . . ?
O5 C49B H49D 109.9 . . ?
C50 C49B O5 108.8(7) . . ?
C50 C49B H49C 109.9 . . ?
C50 C49B H49D 109.9 . . ?
H49C C49B H49D 108.3 . . ?
C45 O4A Li2 138.8(7) . . ?
C48A O4A C45 99.9(8) . . ?
C48A O4A Li2 121.3(6) . . ?
O4 C45A H45D 111.0 . . ?
O4 C45A H45C 111.0 . . ?
O4 C45A C46A 103.7(6) . . ?
H45D C45A H45C 109.0 . . ?
C46A C45A H45D 111.0 . . ?
C46A C45A H45C 111.0 . . ?
C47 C46A H46C 109.6 . . ?
C47 C46A H46D 109.6 . . ?
C45A C46A C47 110.3(6) . . ?
C45A C46A H46C 109.6 . . ?
C45A C46A H46D 109.6 . . ?
H46C C46A H46D 108.1 . . ?
O4A C48A H48C 110.8 . . ?
O4A C48A H48D 110.8 . . ?
H48C C48A H48D 108.9 . . ?
C47A C48A O4A 104.6(8) . . ?
C47A C48A H48C 110.8 . . ?
C47A C48A H48D 110.8 . . ?
C46 C47A H47C 106.4 . . ?
C46 C47A H47D 106.4 . . ?
C48A C47A C46 123.8(10) . . ?
C48A C47A H47C 106.4 . . ?
C48A C47A H47D 106.4 . . ?
H47C C47A H47D 106.4 . . ?
O2 C40A H40D 110.6 . . ?
O2 C40A H40C 110.6 . . ?
O2 C40A C39A 105.8(6) . . ?
H40D C40A H40C 108.7 . . ?
C39A C40A H40D 110.6 . . ?
C39A C40A H40C 110.6 . . ?
C40A C39A H39C 111.1 . . ?
C40A C39A H39D 111.1 . . ?
C40A C39A C38A 103.2(5) . . ?
H39C C39A H39D 109.1 . . ?
C38A C39A H39C 111.1 . . ?
C38A C39A H39D 111.1 . . ?
C37 C38A H38C 111.1 . . ?
C37 C38A H38D 111.1 . . ?
C39A C38A C37 103.3(5) . . ?
C39A C38A H38C 111.1 . . ?
C39A C38A H38D 111.1 . . ?
H38C C38A H38D 109.1 . . ?
O1 C36A C35 102.7(5) . . ?
O1 C36A H36C 111.2 . . ?
O1 C36A H36D 111.2 . . ?
C35 C36A H36C 111.2 . . ?
C35 C36A H36D 111.2 . . ?
H36C C36A H36D 109.1 . . ?
C36 C35A H35C 110.4 . . ?
C36 C35A H35D 110.4 . . ?
C36 C35A C34 106.8(7) . . ?
H35C C35A H35D 108.6 . . ?
C34 C35A H35C 110.4 . . ?
C34 C35A H35D 110.4 . . ?
C33 C34 H34B 110.6 . . ?
C33 C34 H34A 110.6 . . ?
C35A C34 C33 105.8(6) . . ?
C35A C34 H34B 110.6 . . ?
C35A C34 H34A 110.6 . . ?
H34B C34 H34A 108.7 . . ?
C33 C34A C35 99.4(6) . . ?
C33 C34A H34C 111.9 . . ?
C33 C34A H34D 111.9 . . ?
C35 C34A H34C 111.9 . . ?
C35 C34A H34D 111.9 . . ?
H34C C34A H34D 109.6 . . ?

loop_
_geom_bond_atom_site_label_1
_geom_bond_atom_site_label_2
_geom_bond_distance
_geom_bond_site_symmetry_2
_geom_bond_publ_flag
Ni1 C15 2.0880(16) . ?
Ni1 C1 1.9441(16) . ?
Ni1 C14 1.9766(16) . ?
Ni1 C13 2.1712(15) . ?
Ni1 C7 1.9542(17) . ?
Ni1 Li1 2.613(3) . ?
O2 C37 1.430(2) . ?
O2 C40 1.448(7) . ?
O2 Li1 1.934(3) . ?
O2 C40A 1.443(8) . ?
O6 C53 1.438(3) . ?
O6 C56 1.410(3) . ?
O6 Li2 1.941(4) . ?
O1 C33 1.403(3) . ?
O1 C36 1.470(5) . ?
O1 Li1 1.927(3) . ?
O1 C36A 1.465(6) . ?
O3 C44 1.424(3) . ?
O3 C41 1.450(3) . ?
O3 Li2 1.922(5) . ?
O5 C49A 1.447(3) . ?
O5 C52 1.393(3) . ?
O5 Li2 1.922(4) . ?
O5 C49B 1.584(9) . ?
C21 C22 1.435(2) . ?
C21 C20 1.413(2) . ?
C21 C16 1.438(2) . ?
C15 H15 1.0000 . ?
C15 C14 1.413(2) . ?
C15 C16 1.454(2) . ?
C22 C13 1.441(2) . ?
C22 C23 1.436(2) . ?
C20 C25 1.457(2) . ?
C20 C19 1.421(2) . ?
C24 C25 1.434(2) . ?
C24 C23 1.439(2) . ?
C24 C29 1.441(2) . ?
C1 C6 1.409(3) . ?
C1 C2 1.416(2) . ?
C1 Li1 2.330(3) . ?
C14 H14 1.0000 . ?
C14 C13 1.400(2) . ?
C16 C17 1.384(2) . ?
C13 H13 1.0000 . ?
C25 C26 1.409(3) . ?
O4 C48 1.422(5) . ?
O4 Li2 1.874(6) . ?
O4 C45A 1.446(6) . ?
C7 C12 1.409(3) . ?
C7 C8 1.411(2) . ?
C7 Li1 2.258(3) . ?
C23 C32 1.420(2) . ?
C17 H17 0.9500 . ?
C17 C18 1.400(3) . ?
C6 H6 0.9500 . ?
C6 C5 1.393(3) . ?
C18 H18 0.9500 . ?
C18 C19 1.367(3) . ?
C2 H2 0.9500 . ?
C2 C3 1.395(3) . ?
C32 H32 0.9500 . ?
C32 C31 1.390(3) . ?
C19 H19 0.9500 . ?
C12 H12 0.9500 . ?
C12 C11 1.393(3) . ?
C12 Li1 2.712(4) . ?
C27 H27 0.9500 . ?
C27 C26 1.393(3) . ?
C27 C28 1.366(3) . ?
C26 H26 0.9500 . ?
C8 H8 0.9500 . ?
C8 C9 1.384(3) . ?
C29 C28 1.418(3) . ?
C29 C30 1.417(3) . ?
C3 H3 0.9500 . ?
C3 C4 1.371(3) . ?
C4 H4 0.9500 . ?
C4 C5 1.384(3) . ?
C11 H11 0.9500 . ?
C11 C10 1.385(3) . ?
C5 H5 0.9500 . ?
C10 H10 0.9500 . ?
C10 C9 1.370(3) . ?
C28 H28 0.9500 . ?
C31 H31 0.9500 . ?
C31 C30 1.362(3) . ?
C30 H30 0.9500 . ?
C9 H9 0.9500 . ?
C44 H44A 0.9900 . ?
C44 H44B 0.9900 . ?
C44 C43 1.514(4) . ?
C51 H51A 0.9900 . ?
C51 H51B 0.9900 . ?
C51 C50 1.522(3) . ?
C51 C52 1.502(3) . ?
C50 H50A 0.9900 . ?
C50 H50B 0.9900 . ?
C50 H50C 0.9900 . ?
C50 H50D 0.9900 . ?
C50 C49A 1.515(4) . ?
C50 C49B 1.255(9) . ?
C37 H37A 0.9900 . ?
C37 H37B 0.9900 . ?
C37 H37C 0.9900 . ?
C37 H37D 0.9900 . ?
C37 C38 1.460(5) . ?
C37 C38A 1.601(7) . ?
C33 H33A 0.9900 . ?
C33 H33B 0.9900 . ?
C33 H33C 0.9900 . ?
C33 H33D 0.9900 . ?
C33 C34 1.538(9) . ?
C33 C34A 1.487(9) . ?
C53 H53A 0.9900 . ?
C53 H53B 0.9900 . ?
C53 C54 1.490(4) . ?
C43 H43A 0.9900 . ?
C43 H43B 0.9900 . ?
C43 C42 1.509(5) . ?
C55 H55A 0.9900 . ?
C55 H55B 0.9900 . ?
C55 C54 1.501(4) . ?
C55 C56 1.531(4) . ?
C49A H49A 0.9900 . ?
C49A H49B 0.9900 . ?
C41 H41A 0.9900 . ?
C41 H41B 0.9900 . ?
C41 C42 1.509(5) . ?
C54 H54A 0.9900 . ?
C54 H54B 0.9900 . ?
C56 H56A 0.9900 . ?
C56 H56B 0.9900 . ?
C52 H52 0.9500 . ?
C40 H40A 0.9900 . ?
C40 H40B 0.9900 . ?
C40 C39 1.481(9) . ?
C45 H45A 0.9900 . ?
C45 H45B 0.9900 . ?
C45 C46 1.457(11) . ?
C45 O4A 1.426(12) . ?
C45 C47A 2.027(19) . ?
C42 H42A 0.9900 . ?
C42 H42B 0.9900 . ?
C48 H48A 0.9900 . ?
C48 H48B 0.9900 . ?
C48 C47 1.368(6) . ?
C38 H38A 0.9900 . ?
C38 H38B 0.9900 . ?
C38 C39 1.524(7) . ?
C46 H46A 0.9900 . ?
C46 H46B 0.9900 . ?
C46 C47A 1.485(11) . ?
C36 H36A 0.9900 . ?
C36 H36B 0.9900 . ?
C36 C35A 1.098(8) . ?
C36 C34 2.034(12) . ?
C35 H35A 0.9900 . ?
C35 H35B 0.9900 . ?
C35 C36A 1.469(8) . ?
C35 C34A 1.540(11) . ?
C47 H47A 0.9900 . ?
C47 H47B 0.9900 . ?
C47 C46A 1.502(10) . ?
C39 H39A 0.9900 . ?
C39 H39B 0.9900 . ?
Li2 O4A 2.062(9) . ?
C49B H49C 0.9900 . ?
C49B H49D 0.9900 . ?
O4A C48A 1.416(9) . ?
C45A H45D 0.9900 . ?
C45A H45C 0.9900 . ?
C45A C46A 1.464(8) . ?
C46A H46C 0.9900 . ?
C46A H46D 0.9900 . ?
C48A H48C 0.9900 . ?
C48A H48D 0.9900 . ?
C48A C47A 1.225(11) . ?
C47A H47C 0.9900 . ?
C47A H47D 0.9900 . ?
C40A H40D 0.9900 . ?
C40A H40C 0.9900 . ?
C40A C39A 1.499(10) . ?
C39A H39C 0.9900 . ?
C39A H39D 0.9900 . ?
C39A C38A 1.515(8) . ?
C38A H38C 0.9900 . ?
C38A H38D 0.9900 . ?
C36A H36C 0.9900 . ?
C36A H36D 0.9900 . ?
C35A H35C 0.9900 . ?
C35A H35D 0.9900 . ?
C35A C34 1.423(12) . ?
C34 H34B 0.9900 . ?
C34 H34A 0.9900 . ?
C34A H34C 0.9900 . ?
C34A H34D 0.9900 . ?

loop_
_geom_torsion_atom_site_label_1
_geom_torsion_atom_site_label_2
_geom_torsion_atom_site_label_3
_geom_torsion_atom_site_label_4
_geom_torsion
_geom_torsion_site_symmetry_1
_geom_torsion_site_symmetry_2
_geom_torsion_site_symmetry_3
_geom_torsion_site_symmetry_4
_geom_torsion_publ_flag
Ni1 C15 C14 C13 -67.10(13) . . . . ?
Ni1 C15 C16 C21 49.19(15) . . . . ?
Ni1 C15 C16 C17 -127.52(14) . . . . ?
Ni1 C1 C6 C5 178.29(15) . . . . ?
Ni1 C1 C2 C3 -177.25(13) . . . . ?
Ni1 C14 C13 C22 -83.37(14) . . . . ?
Ni1 C7 C12 C11 -171.57(16) . . . . ?
Ni1 C7 C12 Li1 74.61(14) . . . . ?
Ni1 C7 C8 C9 172.16(15) . . . . ?
O2 C37 C38 C39 38.5(7) . . . . ?
O2 C37 C38A C39A -34.8(7) . . . . ?
O2 C40 C39 C38 21.8(8) . . . . ?
O2 C40A C39A C38A -23.3(9) . . . . ?
O6 C53 C54 C55 22.0(3) . . . . ?
O1 C33 C34 C35A 12.1(9) . . . . ?
O1 C33 C34A C35 6.3(10) . . . . ?
O1 C36 C35A C34 -11.0(18) . . . . ?
O3 C44 C43 C42 -14.2(3) . . . . ?
O3 C41 C42 C43 31.4(3) . . . . ?
C21 C22 C13 Ni1 -58.72(14) . . . . ?
C21 C22 C13 C14 4.8(2) . . . . ?
C21 C22 C23 C24 5.6(2) . . . . ?
C21 C22 C23 C32 -173.73(14) . . . . ?
C21 C20 C25 C24 6.1(2) . . . . ?
C21 C20 C25 C26 -173.40(15) . . . . ?
C21 C20 C19 C18 0.2(2) . . . . ?
C21 C16 C17 C18 -3.1(2) . . . . ?
C15 C14 C13 Ni1 64.85(13) . . . . ?
C15 C14 C13 C22 -18.5(2) . . . . ?
C15 C16 C17 C18 173.57(15) . . . . ?
C22 C21 C20 C25 -2.8(2) . . . . ?
C22 C21 C20 C19 178.32(14) . . . . ?
C22 C21 C16 C15 6.4(2) . . . . ?
C22 C21 C16 C17 -176.84(14) . . . . ?
C22 C23 C32 C31 -179.65(16) . . . . ?
C20 C21 C22 C13 -179.51(14) . . . . ?
C20 C21 C22 C23 -3.1(2) . . . . ?
C20 C21 C16 C15 -172.80(13) . . . . ?
C20 C21 C16 C17 4.0(2) . . . . ?
C20 C25 C26 C27 -179.32(17) . . . . ?
C24 C25 C26 C27 1.2(3) . . . . ?
C24 C23 C32 C31 1.0(3) . . . . ?
C24 C29 C28 C27 -0.8(3) . . . . ?
C24 C29 C30 C31 -0.9(3) . . . . ?
C1 C6 C5 C4 -0.1(3) . . . . ?
C1 C2 C3 C4 -1.9(3) . . . . ?
C14 C15 C16 C21 -20.6(2) . . . . ?
C14 C15 C16 C17 162.71(15) . . . . ?
C16 C21 C22 C13 1.3(2) . . . . ?
C16 C21 C22 C23 177.75(13) . . . . ?
C16 C21 C20 C25 176.38(13) . . . . ?
C16 C21 C20 C19 -2.5(2) . . . . ?
C16 C15 C14 Ni1 93.31(14) . . . . ?
C16 C15 C14 C13 26.2(2) . . . . ?
C16 C17 C18 C19 0.8(3) . . . . ?
C13 C22 C23 C24 -178.12(14) . . . . ?
C13 C22 C23 C32 2.5(2) . . . . ?
C25 C20 C19 C18 -178.69(16) . . . . ?
C25 C24 C23 C22 -2.3(2) . . . . ?
C25 C24 C23 C32 177.09(15) . . . . ?
C25 C24 C29 C28 3.1(2) . . . . ?
C25 C24 C29 C30 -177.08(16) . . . . ?
O4 C48 C47 C46A -4.9(9) . . . . ?
O4 C45A C46A C47 2.0(10) . . . . ?
C7 C12 C11 C10 -0.2(3) . . . . ?
C7 C8 C9 C10 0.6(3) . . . . ?
C23 C22 C13 Ni1 125.00(13) . . . . ?
C23 C22 C13 C14 -171.44(14) . . . . ?
C23 C24 C25 C20 -3.6(2) . . . . ?
C23 C24 C25 C26 175.90(15) . . . . ?
C23 C24 C29 C28 -176.12(16) . . . . ?
C23 C24 C29 C30 3.7(2) . . . . ?
C23 C32 C31 C30 1.8(3) . . . . ?
C17 C18 C19 C20 0.7(3) . . . . ?
C6 C1 C2 C3 1.3(2) . . . . ?
C2 C1 C6 C5 -0.3(3) . . . . ?
C2 C3 C4 C5 1.3(3) . . . . ?
C32 C31 C30 C29 -1.9(3) . . . . ?
C19 C20 C25 C24 -175.06(15) . . . . ?
C19 C20 C25 C26 5.5(2) . . . . ?
C12 C7 C8 C9 -0.6(3) . . . . ?
C12 C11 C10 C9 0.0(3) . . . . ?
C26 C27 C28 C29 -1.4(3) . . . . ?
C8 C7 C12 C11 0.5(3) . . . . ?
C8 C7 C12 Li1 -113.37(17) . . . . ?
C29 C24 C25 C20 177.20(14) . . . . ?
C29 C24 C25 C26 -3.3(2) . . . . ?
C29 C24 C23 C22 176.94(14) . . . . ?
C29 C24 C23 C32 -3.7(2) . . . . ?
C3 C4 C5 C6 -0.4(3) . . . . ?
C11 C10 C9 C8 -0.2(3) . . . . ?
C28 C27 C26 C25 1.2(3) . . . . ?
C28 C29 C30 C31 178.9(2) . . . . ?
C30 C29 C28 C27 179.4(2) . . . . ?
C44 O3 C41 C42 -41.5(3) . . . . ?
C44 C43 C42 C41 -10.8(3) . . . . ?
C51 C50 C49A O5 -36.7(3) . . . . ?
C51 C50 C49B O5 30.5(9) . . . . ?
C50 C51 C52 O5 -7.8(3) . . . . ?
C37 O2 C40 C39 1.7(6) . . . . ?
C37 O2 C40A C39A 0.0(9) . . . . ?
C37 C38 C39 C40 -35.1(7) . . . . ?
C33 O1 C36 C35A 19.1(13) . . . . ?
C33 O1 C36 C34 11.6(3) . . . . ?
C33 O1 C36A C35 -3.8(11) . . . . ?
C53 O6 C56 C55 34.1(3) . . . . ?
C49A O5 C52 C51 -16.2(3) . . . . ?
C41 O3 C44 C43 35.0(3) . . . . ?
C54 C55 C56 O6 -20.0(3) . . . . ?
C56 O6 C53 C54 -35.9(3) . . . . ?
C56 C55 C54 C53 -1.4(3) . . . . ?
C52 O5 C49A C50 33.5(3) . . . . ?
C52 O5 C49B C50 -34.9(9) . . . . ?
C52 C51 C50 C49A 27.1(3) . . . . ?
C52 C51 C50 C49B -15.5(7) . . . . ?
C40 O2 C37 C38 -26.6(6) . . . . ?
C45 C46 C47A C48A -19.0(16) . . . . ?
C45 O4A C48A C47A 18.7(14) . . . . ?
C48 O4 Li2 O6 -41.9(4) . . . . ?
C48 O4 Li2 O3 71.4(4) . . . . ?
C48 O4 Li2 O5 -164.1(3) . . . . ?
C48 O4 C45A C46A -4.9(7) . . . . ?
C48 C47 C46A C45A 1.7(11) . . . . ?
C46 C45 O4A Li2 145.2(12) . . . . ?
C46 C45 O4A C48A -34.2(16) . . . . ?
C36 O1 C33 C34 -15.6(4) . . . . ?
C36 C35A C34 C33 -1.3(15) . . . . ?
Li1 O2 C37 C38 -165.0(3) . . . . ?
Li1 O2 C37 C38A -138.1(4) . . . . ?
Li1 O2 C40 C39 145.1(5) . . . . ?
Li1 O2 C40A C39A 161.9(5) . . . . ?
Li1 O1 C33 C34 -171.7(4) . . . . ?
Li1 O1 C33 C34A 169.1(6) . . . . ?
Li1 O1 C36 C35A 175.1(10) . . . . ?
Li1 O1 C36 C34 167.6(3) . . . . ?
Li1 O1 C36A C35 -175.5(6) . . . . ?
Li1 C1 C6 C5 -105.32(19) . . . . ?
Li1 C1 C2 C3 103.95(18) . . . . ?
Li1 C7 C12 C11 113.8(2) . . . . ?
Li1 C7 C8 C9 -102.9(2) . . . . ?
Li1 C12 C11 C10 69.2(3) . . . . ?
Li2 O6 C53 C54 146.3(2) . . . . ?
Li2 O6 C56 C55 -148.1(2) . . . . ?
Li2 O3 C44 C43 -119.8(3) . . . . ?
Li2 O3 C41 C42 116.6(3) . . . . ?
Li2 O5 C49A C50 -137.0(3) . . . . ?
Li2 O5 C52 C51 156.6(3) . . . . ?
Li2 O5 C49B C50 -163.4(6) . . . . ?
Li2 O4 C48 C47 162.1(4) . . . . ?
Li2 O4 C45A C46A -159.8(6) . . . . ?
Li2 O4A C48A C47A -160.9(9) . . . . ?
C49B O5 C52 C51 22.8(5) . . . . ?
O4A C45 C46 C47A 30.4(14) . . . . ?
O4A C48A C47A C46 0.7(17) . . . . ?
C45A O4 C48 C47 6.5(6) . . . . ?
C45A O4 Li2 O6 109.9(4) . . . . ?
C45A O4 Li2 O3 -136.8(4) . . . . ?
C45A O4 Li2 O5 -12.3(5) . . . . ?
C47A C45 O4A Li2 168.1(12) . . . . ?
C47A C45 O4A C48A -11.3(8) . . . . ?
C40A O2 C37 C38A 21.7(7) . . . . ?
C40A C39A C38A C37 35.9(9) . . . . ?
C36A O1 C33 C34A -1.9(7) . . . . ?
C36A C35 C34A C33 -8.9(15) . . . . ?
C34A C35 C36A O1 8.1(15) . . . . ?

loop_
_exptl_oxdiff_crystal_face_indexfrac_h
_exptl_oxdiff_crystal_face_indexfrac_k
_exptl_oxdiff_crystal_face_indexfrac_l
_exptl_oxdiff_crystal_face_x
_exptl_oxdiff_crystal_face_y
_exptl_oxdiff_crystal_face_z
0.0001 -0.0000 -0.9994 0.0337 -0.0009 -0.0022
-0.9988 -0.0002 -0.9996 0.0518 0.0071 0.0356
0.9988 0.0002 0.9996 -0.0518 -0.0071 -0.0356
0.9989 0.0002 0.0002 -0.0181 -0.0080 -0.0378
-0.9989 -0.0002 -0.0002 0.0181 0.0080 0.0378
-0.9984 -0.9998 -0.9993 0.0523 0.0601 0.0241
0.0005 -0.9996 -0.9992 0.0342 0.0522 -0.0137
0.9994 -0.9994 -0.9990 0.0161 0.0442 -0.0515
-0.9994 0.9994 0.9990 -0.0161 -0.0442 0.0515
-0.9986 -0.9997 0.0000 0.0187 0.0610 0.0263
0.9986 0.9997 -0.0000 -0.0187 -0.0610 -0.0263
-0.0003 0.9996 -0.0002 -0.0006 -0.0530 0.0115
0.0003 -0.9996 0.0002 0.0006 0.0530 -0.0115
-0.9987 -0.9997 0.9994 -0.0150 0.0619 0.0285
0.9987 0.9997 -0.9994 0.0150 -0.0619 -0.0285
0.9992 -0.9994 0.0004 -0.0175 0.0451 -0.0493
-0.9991 0.9993 -0.9998 0.0512 -0.0459 0.0471
0.9991 -0.9993 0.9998 -0.0512 0.0459 -0.0471
-0.9991 -0.0001 0.9992 -0.0156 0.0088 0.0400
0.9991 0.0001 -0.9992 0.0156 -0.0088 -0.0400
